data_4329215
loop_
_publ_author_name
'Benan Kilbas'
'Sebastian Mirtschin'
'Thomas Riis-Johannessen'
'Rosario Scopelliti'
'Kay Severin'

_publ_section_title
;
 Dicarboxylate-Bridged Ruthenium Complexes as Building Blocks for
 Molecular Nanostructures
;
_journal_name_full 'Inorganic Chemistry'
_journal_page_first 5795
_journal_page_last 5804
_journal_paper_doi 10.1021/ic300330p
_journal_volume 51
_journal_year 2012
_chemical_formula_moiety 'C112 H124 N4 O16 Ru4, 15.5(C H Cl3)'
_chemical_formula_sum 'C127.5 H139.5 Cl46.5 N4 O16 Ru4'
_chemical_formula_weight 4036.64
_chemical_name_systematic
; 
 ? 
;
_space_group_IT_number 61
_symmetry_cell_setting orthorhombic
_symmetry_space_group_name_Hall '-P 2ac 2ab'
_symmetry_space_group_name_H-M 'P b c a'
_atom_sites_solution_hydrogens geom
_atom_sites_solution_primary direct
_atom_sites_solution_secondary difmap
_audit_creation_method SHELXL-97
_cell_angle_alpha 90.00
_cell_angle_beta 90.00
_cell_angle_gamma 90.00
_cell_formula_units_Z 4
_cell_length_a 24.8929(10)
_cell_length_b 27.2133(8)
_cell_length_c 28.4169(12)
_cell_measurement_reflns_used 16211
_cell_measurement_temperature 140(2)
_cell_measurement_theta_max 27.4963
_cell_measurement_theta_min 2.4922
_cell_volume 19250.1(13)
_computing_cell_refinement
; 
CrysAlis RED, Oxford Diffraction Ltd., 
Version 1.171.32.24 (release 21-04-2008 CrysAlis171 .NET) 
(compiled Apr 21 2008,18:23:10) 
;
_computing_data_collection
; 
CrysAlis CCD, Oxford Diffraction Ltd., 
Version 1.171.32.24 (release 21-04-2008 CrysAlis171 .NET) 
(compiled Apr 21 2008,18:23:10) 
;
_computing_data_reduction
; 
CrysAlis RED, Oxford Diffraction Ltd., 
Version 1.171.32.24 (release 21-04-2008 CrysAlis171 .NET) 
(compiled Apr 21 2008,18:23:10) 
;
_computing_molecular_graphics 'Bruker SHELXTL'
_computing_publication_material 'Bruker SHELXTL'
_computing_structure_refinement 'SHELXL-97 (Sheldrick, 1997)'
_computing_structure_solution 'SIR92 (Altomare et al., 1994)'
_diffrn_ambient_temperature 140(2)
_diffrn_detector_area_resol_mean 8.2812
_diffrn_measured_fraction_theta_full 0.997
_diffrn_measured_fraction_theta_max 0.997
_diffrn_measurement_device_type 'Oxford Diffraction, KM4/Sapphire CCD'
_diffrn_measurement_method 'phi and omega scans'
_diffrn_radiation_monochromator graphite
_diffrn_radiation_source 'fine-focus sealed tube'
_diffrn_radiation_type MoK\a
_diffrn_radiation_wavelength 0.71073
_diffrn_reflns_av_R_equivalents 0.0000
_diffrn_reflns_av_sigmaI/netI 0.2808
_diffrn_reflns_limit_h_max 31
_diffrn_reflns_limit_h_min 0
_diffrn_reflns_limit_k_max 33
_diffrn_reflns_limit_k_min 0
_diffrn_reflns_limit_l_max 35
_diffrn_reflns_limit_l_min 0
_diffrn_reflns_number 19627
_diffrn_reflns_theta_full 26.37
_diffrn_reflns_theta_max 26.37
_diffrn_reflns_theta_min 2.49
_exptl_absorpt_coefficient_mu 1.002
_exptl_absorpt_correction_T_max 1.00000
_exptl_absorpt_correction_T_min 0.90237
_exptl_absorpt_correction_type multi-scan
_exptl_absorpt_process_details
; 
CrysAlis RED, Oxford Diffraction Ltd., 
Version 1.171.32.24 (release 21-04-2008 CrysAlis171 .NET) 
(compiled Apr 21 2008,18:23:10) 
empirical absorption correction using spherical harmonics, 
 implemented in SCALE3 ABSPACK scaling algorithm. 
;
_exptl_crystal_colour yellow
_exptl_crystal_density_diffrn 1.393
_exptl_crystal_description prismatic
_exptl_crystal_F_000 8108
_exptl_crystal_size_max 0.20
_exptl_crystal_size_mid 0.15
_exptl_crystal_size_min 0.10
_platon_squeeze_details
;
;
_refine_diff_density_max 1.562
_refine_diff_density_min -0.762
_refine_diff_density_rms 0.131
_refine_ls_extinction_method none
_refine_ls_goodness_of_fit_ref 0.802
_refine_ls_hydrogen_treatment riding
_refine_ls_matrix_type full
_refine_ls_number_parameters 924
_refine_ls_number_reflns 19627
_refine_ls_number_restraints 120
_refine_ls_restrained_S_all 0.810
_refine_ls_R_factor_all 0.2194
_refine_ls_R_factor_gt 0.0877
_refine_ls_shift/su_max 0.000
_refine_ls_shift/su_mean 0.000
_refine_ls_structure_factor_coef Fsqd
_refine_ls_weighting_details 'calc w=1/[\s^2^(Fo^2^)+(0.1214P)^2^+0.0000P] where P=(Fo^2^+2Fc^2^)/3'
_refine_ls_weighting_scheme calc
_refine_ls_wR_factor_gt 0.2097
_refine_ls_wR_factor_ref 0.2447
_reflns_number_gt 6075
_reflns_number_total 19627
_reflns_threshold_expression >2sigma(I)
_cod_data_source_file ic300330p_si_002.cif
_cod_data_source_block sm223
_cod_original_formula_sum 'C127.50 H139.50 Cl46.50 N4 O16 Ru4'
_cod_database_code 4329215

loop_
_symmetry_equiv_pos_as_xyz
'x, y, z'
'-x+1/2, -y, z+1/2'
'-x, y+1/2, -z+1/2'
'x+1/2, -y+1/2, -z'
'-x, -y, -z'
'x-1/2, y, -z-1/2'
'x, -y-1/2, z-1/2'
'-x-1/2, y-1/2, z'

loop_
_atom_site_label
_atom_site_type_symbol
_atom_site_fract_x
_atom_site_fract_y
_atom_site_fract_z
_atom_site_U_iso_or_equiv
_atom_site_adp_type
_atom_site_occupancy
_atom_site_symmetry_multiplicity
_atom_site_calc_flag
_atom_site_refinement_flags
_atom_site_disorder_assembly
_atom_site_disorder_group
Ru1 Ru -0.11064(3) 0.08466(3) 0.23708(3) 0.0347(2) Uani 1 1 d . . .
Ru2 Ru -0.25392(3) 0.18793(3) 0.00209(3) 0.0343(2) Uani 1 1 d . . .
O1 O -0.0936(2) 0.1345(2) 0.1834(2) 0.0332(16) Uani 1 1 d . . .
O2 O -0.0351(3) 0.1832(3) 0.2210(2) 0.056(2) Uani 1 1 d . . .
O3 O -0.1878(2) 0.2011(2) 0.0445(2) 0.0333(16) Uani 1 1 d . . .
O4 O -0.1633(3) 0.2743(2) 0.0150(2) 0.0425(18) Uani 1 1 d . . .
O5 O -0.2461(2) 0.1228(2) 0.0411(2) 0.0349(16) Uani 1 1 d . . .
O6 O -0.3171(3) 0.0817(2) 0.0106(2) 0.0380(16) Uani 1 1 d . . .
O7 O -0.1548(2) 0.0566(2) 0.1801(2) 0.0349(16) Uani 1 1 d . . .
O8 O -0.1857(3) -0.0119(2) 0.2131(2) 0.0383(17) Uani 1 1 d . . .
N1 N -0.1978(3) 0.1531(3) -0.0428(3) 0.035(2) Uani 1 1 d . . .
N2 N 0.0466(3) -0.0422(3) -0.2078(3) 0.036(2) Uani 1 1 d . . .
C1 C -0.0636(4) 0.1731(4) 0.1870(4) 0.041(3) Uani 1 1 d . . .
C2 C -0.0678(4) 0.2097(3) 0.1469(3) 0.031(2) Uani 1 1 d . . .
C3 C -0.0296(4) 0.2468(3) 0.1432(3) 0.036(2) Uani 1 1 d . . .
H3 H -0.0014 0.2485 0.1656 0.043 Uiso 1 1 calc R . .
C4 C -0.0319(4) 0.2808(3) 0.1078(3) 0.033(2) Uani 1 1 d . . .
C5 C -0.0738(4) 0.2771(3) 0.0756(3) 0.035(2) Uani 1 1 d . . .
H5 H -0.0755 0.2999 0.0503 0.042 Uiso 1 1 calc R . .
C6 C -0.1129(4) 0.2415(3) 0.0789(3) 0.032(2) Uani 1 1 d . . .
C7 C -0.1091(4) 0.2064(3) 0.1143(3) 0.037(2) Uani 1 1 d . . .
H7 H -0.1345 0.1804 0.1162 0.044 Uiso 1 1 calc R . .
C8 C -0.1580(4) 0.2401(4) 0.0434(3) 0.034(2) Uani 1 1 d . . .
C9 C 0.0106(5) 0.3232(5) 0.1048(5) 0.072(3) Uani 1 1 d U . .
C10 C 0.0628(4) 0.3099(5) 0.1266(4) 0.072(4) Uani 1 1 d U . .
H10A H 0.0757 0.2789 0.1130 0.108 Uiso 1 1 calc R . .
H10B H 0.0581 0.3060 0.1606 0.108 Uiso 1 1 calc R . .
H10C H 0.0890 0.3360 0.1205 0.108 Uiso 1 1 calc R . .
C11 C -0.0110(6) 0.3658(5) 0.1322(6) 0.115(5) Uani 1 1 d U . .
H11A H 0.0171 0.3909 0.1355 0.173 Uiso 1 1 calc R . .
H11B H -0.0223 0.3546 0.1635 0.173 Uiso 1 1 calc R . .
H11C H -0.0418 0.3799 0.1156 0.173 Uiso 1 1 calc R . .
C12 C 0.0203(6) 0.3367(5) 0.0512(5) 0.112(5) Uani 1 1 d U . .
H12A H 0.0330 0.3076 0.0343 0.168 Uiso 1 1 calc R . .
H12B H 0.0473 0.3628 0.0491 0.168 Uiso 1 1 calc R . .
H12C H -0.0135 0.3481 0.0373 0.168 Uiso 1 1 calc R . .
C13 C -0.2771(4) 0.0857(4) 0.0371(3) 0.037(2) Uani 1 1 d . . .
C14 C -0.2614(3) 0.0427(3) 0.0699(3) 0.030(2) Uani 1 1 d . . .
C15 C -0.2833(4) -0.0035(3) 0.0593(3) 0.032(2) Uani 1 1 d . . .
H15 H -0.3061 -0.0075 0.0327 0.039 Uiso 1 1 calc R . .
C16 C -0.2710(4) -0.0439(3) 0.0886(4) 0.037(3) Uani 1 1 d . . .
C17 C -0.2384(4) -0.0343(3) 0.1271(4) 0.038(3) Uani 1 1 d . . .
H17 H -0.2295 -0.0608 0.1473 0.046 Uiso 1 1 calc R . .
C18 C -0.2181(4) 0.0114(3) 0.1377(3) 0.030(2) Uani 1 1 d . . .
C19 C -0.2297(4) 0.0501(4) 0.1079(3) 0.034(2) Uani 1 1 d . . .
H19 H -0.2155 0.0819 0.1142 0.041 Uiso 1 1 calc R . .
C20 C -0.1843(4) 0.0182(4) 0.1817(3) 0.032(2) Uani 1 1 d . . .
C21 C -0.2933(6) -0.0927(4) 0.0774(5) 0.074(4) Uani 1 1 d U . .
C22 C -0.3471(6) -0.0905(5) 0.0614(7) 0.128(6) Uani 1 1 d U . .
H22A H -0.3476 -0.0899 0.0269 0.192 Uiso 1 1 calc R . .
H22B H -0.3642 -0.0606 0.0735 0.192 Uiso 1 1 calc R . .
H22C H -0.3668 -0.1194 0.0727 0.192 Uiso 1 1 calc R . .
C23 C -0.2660(7) -0.1089(5) 0.0287(5) 0.115(5) Uani 1 1 d U . .
H23A H -0.2729 -0.0838 0.0047 0.173 Uiso 1 1 calc R . .
H23B H -0.2812 -0.1404 0.0184 0.173 Uiso 1 1 calc R . .
H23C H -0.2271 -0.1125 0.0332 0.173 Uiso 1 1 calc R . .
C24 C -0.2748(7) -0.1318(4) 0.1066(5) 0.117(5) Uani 1 1 d U . .
H24A H -0.2813 -0.1633 0.0909 0.176 Uiso 1 1 calc R . .
H24B H -0.2942 -0.1311 0.1366 0.176 Uiso 1 1 calc R . .
H24C H -0.2363 -0.1279 0.1125 0.176 Uiso 1 1 calc R . .
C25 C -0.1524(4) 0.1761(3) -0.0570(4) 0.044(3) Uani 1 1 d . . .
H25 H -0.1466 0.2089 -0.0467 0.053 Uiso 1 1 calc R . .
C26 C -0.1141(4) 0.1551(4) -0.0855(4) 0.046(3) Uani 1 1 d . . .
H26 H -0.0825 0.1728 -0.0934 0.055 Uiso 1 1 calc R . .
C27 C -0.1219(4) 0.1082(4) -0.1024(4) 0.043(3) Uani 1 1 d . . .
C28 C -0.1704(4) 0.0842(4) -0.0878(3) 0.049(3) Uani 1 1 d . . .
H28 H -0.1783 0.0518 -0.0981 0.059 Uiso 1 1 calc R . .
C29 C -0.2043(4) 0.1082(4) -0.0593(4) 0.044(3) Uani 1 1 d . . .
H29 H -0.2361 0.0913 -0.0502 0.053 Uiso 1 1 calc R . .
C30 C -0.0793(4) 0.0835(4) -0.1300(4) 0.048(3) Uani 1 1 d . . .
H30 H -0.0476 0.1019 -0.1361 0.058 Uiso 1 1 calc R . .
C31 C -0.0812(4) 0.0398(4) -0.1463(4) 0.050(3) Uani 1 1 d . . .
H31 H -0.1140 0.0225 -0.1422 0.060 Uiso 1 1 calc R . .
C32 C -0.0367(4) 0.0129(4) -0.1713(4) 0.047(3) Uani 1 1 d . . .
C33 C 0.0106(4) 0.0341(4) -0.1804(4) 0.052(3) Uani 1 1 d . . .
H33 H 0.0155 0.0682 -0.1746 0.063 Uiso 1 1 calc R . .
C34 C 0.0529(4) 0.0061(4) -0.1985(4) 0.049(3) Uani 1 1 d . . .
H34 H 0.0866 0.0213 -0.2043 0.058 Uiso 1 1 calc R . .
C35 C -0.0018(4) -0.0625(4) -0.2008(4) 0.044(3) Uani 1 1 d . . .
H35 H -0.0072 -0.0962 -0.2084 0.053 Uiso 1 1 calc R . .
C36 C -0.0435(4) -0.0359(4) -0.1829(4) 0.051(3) Uani 1 1 d . . .
H36 H -0.0775 -0.0510 -0.1785 0.062 Uiso 1 1 calc R . .
C37 C -0.0831(5) 0.0651(5) 0.3083(4) 0.055(3) Uani 1 1 d . . .
C38 C -0.0778(5) 0.1160(5) 0.3016(3) 0.060(4) Uani 1 1 d . . .
H38 H -0.0442 0.1316 0.3069 0.072 Uiso 1 1 calc R . .
C39 C -0.1218(5) 0.1433(4) 0.2870(3) 0.051(3) Uani 1 1 d . . .
H39 H -0.1171 0.1776 0.2822 0.061 Uiso 1 1 calc R . .
C40 C -0.1728(4) 0.1231(5) 0.2791(3) 0.048(3) Uani 1 1 d . . .
C41 C -0.1761(4) 0.0721(4) 0.2848(3) 0.049(3) Uani 1 1 d . . .
H41 H -0.2096 0.0566 0.2789 0.059 Uiso 1 1 calc R . .
C42 C -0.1337(5) 0.0435(4) 0.2985(3) 0.044(3) Uani 1 1 d . . .
H42 H -0.1382 0.0090 0.3015 0.053 Uiso 1 1 calc R . .
C43 C -0.0340(5) 0.0339(5) 0.3188(4) 0.090(5) Uani 1 1 d . . .
H43A H -0.0268 0.0343 0.3527 0.135 Uiso 1 1 calc R . .
H43B H -0.0029 0.0473 0.3019 0.135 Uiso 1 1 calc R . .
H43C H -0.0405 0.0001 0.3085 0.135 Uiso 1 1 calc R . .
C44 C -0.2196(6) 0.1550(7) 0.2616(5) 0.105(5) Uani 1 1 d U . .
H44 H -0.2487 0.1301 0.2576 0.126 Uiso 1 1 calc R . .
C45 C -0.2164(7) 0.1738(8) 0.2194(7) 0.165(7) Uani 1 1 d U . .
H45A H -0.1874 0.1981 0.2184 0.247 Uiso 1 1 calc R . .
H45B H -0.2506 0.1897 0.2114 0.247 Uiso 1 1 calc R . .
H45C H -0.2091 0.1476 0.1966 0.247 Uiso 1 1 calc R . .
C46 C -0.2410(6) 0.1857(6) 0.2998(5) 0.118(5) Uani 1 1 d U . .
H46A H -0.2685 0.2079 0.2872 0.177 Uiso 1 1 calc R . .
H46B H -0.2118 0.2051 0.3137 0.177 Uiso 1 1 calc R . .
H46C H -0.2569 0.1647 0.3241 0.177 Uiso 1 1 calc R . .
C47 C -0.2944(4) 0.2194(4) -0.0589(4) 0.051(3) Uani 1 1 d . . .
C48 C -0.3283(4) 0.1846(4) -0.0385(4) 0.048(3) Uani 1 1 d . . .
H48 H -0.3433 0.1587 -0.0565 0.057 Uiso 1 1 calc R . .
C49 C -0.3393(4) 0.1893(4) 0.0090(4) 0.050(3) Uani 1 1 d . . .
H49 H -0.3629 0.1659 0.0227 0.060 Uiso 1 1 calc R . .
C50 C -0.3184(5) 0.2259(5) 0.0384(5) 0.060(3) Uani 1 1 d . B .
C51 C -0.2848(5) 0.2596(5) 0.0178(6) 0.071(4) Uani 1 1 d . . .
H51 H -0.2692 0.2846 0.0367 0.085 Uiso 1 1 calc R . .
C52 C -0.2727(4) 0.2580(4) -0.0306(5) 0.054(3) Uani 1 1 d . . .
H52 H -0.2503 0.2824 -0.0444 0.064 Uiso 1 1 calc R . .
C53 C -0.2812(5) 0.2143(5) -0.1094(4) 0.086(4) Uani 1 1 d . . .
H53A H -0.3099 0.2291 -0.1284 0.129 Uiso 1 1 calc R . .
H53B H -0.2778 0.1794 -0.1174 0.129 Uiso 1 1 calc R . .
H53C H -0.2472 0.2311 -0.1160 0.129 Uiso 1 1 calc R . .
C54 C -0.3305(6) 0.2264(7) 0.0935(6) 0.108(5) Uani 1 1 d U . .
H54A H -0.3366 0.1907 0.0998 0.129 Uiso 0.50 1 calc PR A 1
H54B H -0.3073 0.2538 0.1051 0.129 Uiso 0.50 1 calc PR A 2
C55 C -0.3859(6) 0.2466(7) 0.0996(6) 0.150(6) Uani 1 1 d U B .
H55A H -0.3871 0.2805 0.0881 0.225 Uiso 1 1 calc R . .
H55B H -0.3956 0.2459 0.1331 0.225 Uiso 1 1 calc R . .
H55C H -0.4114 0.2265 0.0818 0.225 Uiso 1 1 calc R . .
C56A C -0.2944(11) 0.2372(12) 0.1258(9) 0.095(7) Uani 0.50 1 d PU B 1
H56A H -0.2648 0.2135 0.1242 0.142 Uiso 0.50 1 calc PR B 1
H56B H -0.3110 0.2356 0.1571 0.142 Uiso 0.50 1 calc PR B 1
H56C H -0.2805 0.2704 0.1203 0.142 Uiso 0.50 1 calc PR B 1
C56B C -0.3153(12) 0.1894(12) 0.1197(10) 0.102(7) Uani 0.50 1 d PU B 2
H56D H -0.3223 0.1971 0.1529 0.153 Uiso 0.50 1 calc PR B 2
H56E H -0.2769 0.1835 0.1152 0.153 Uiso 0.50 1 calc PR B 2
H56F H -0.3355 0.1600 0.1108 0.153 Uiso 0.50 1 calc PR B 2
C57 C -0.1596(5) -0.1195(4) 0.2242(5) 0.079(4) Uani 1 1 d . . .
H57 H -0.1743 -0.0854 0.2224 0.095 Uiso 1 1 calc R . .
Cl1 Cl -0.21394(19) -0.16106(15) 0.23341(17) 0.1228(16) Uani 1 1 d . . .
Cl2 Cl -0.12819(15) -0.13281(14) 0.17231(13) 0.0909(12) Uani 1 1 d . . .
Cl3 Cl -0.1140(2) -0.12235(15) 0.27115(13) 0.1235(17) Uani 1 1 d . . .
C58 C -0.1600(5) -0.0336(4) 0.4210(4) 0.061(3) Uani 1 1 d . . .
H58 H -0.1711 -0.0533 0.4491 0.073 Uiso 1 1 calc R . .
Cl4 Cl -0.15880(18) -0.07267(12) 0.37242(12) 0.0985(13) Uani 1 1 d . . .
Cl5 Cl -0.20728(18) 0.01185(14) 0.41236(13) 0.1065(14) Uani 1 1 d . . .
Cl6 Cl -0.09658(17) -0.0103(2) 0.43150(18) 0.153(2) Uani 1 1 d . . .
C59 C -0.4131(4) 0.0507(5) 0.0765(4) 0.073(4) Uani 1 1 d U . .
H59 H -0.3814 0.0516 0.0549 0.087 Uiso 1 1 calc R . .
Cl7 Cl -0.39253(16) 0.03630(19) 0.13183(14) 0.1171(15) Uani 1 1 d U . .
Cl8 Cl -0.45936(15) 0.00609(18) 0.05683(17) 0.1325(18) Uani 1 1 d . . .
Cl9 Cl -0.44424(18) 0.10775(17) 0.0774(2) 0.151(2) Uani 1 1 d . . .
C60 C -0.3051(5) -0.0296(4) 0.2457(4) 0.066(4) Uani 1 1 d . . .
H60 H -0.2768 -0.0333 0.2209 0.079 Uiso 1 1 calc R . .
Cl10 Cl -0.32741(15) 0.03069(14) 0.24470(15) 0.1026(13) Uani 1 1 d . . .
Cl11 Cl -0.27685(17) -0.04483(17) 0.29854(14) 0.1120(15) Uani 1 1 d . . .
Cl12 Cl -0.35790(19) -0.06961(17) 0.23174(19) 0.1418(19) Uani 1 1 d . . .
C61 C -0.4189(7) -0.0738(7) 0.5828(6) 0.130(6) Uani 1 1 d U . .
H61 H -0.4001 -0.0830 0.6127 0.156 Uiso 1 1 calc R . .
Cl13 Cl -0.38622(17) -0.09581(16) 0.53774(16) 0.1174(15) Uani 1 1 d U . .
Cl14 Cl -0.4903(2) -0.0972(3) 0.58406(16) 0.176(3) Uani 1 1 d . . .
Cl15 Cl -0.4216(3) -0.0020(3) 0.5764(2) 0.251(4) Uani 1 1 d . . .
C62 C -0.4179(6) 0.1877(4) 0.2583(6) 0.101(4) Uani 1 1 d U . .
H62 H -0.4577 0.1923 0.2576 0.122 Uiso 1 1 calc R . .
Cl16 Cl -0.38721(16) 0.24202(12) 0.24879(15) 0.1028(13) Uani 1 1 d U . .
Cl17 Cl -0.40015(18) 0.14161(14) 0.22112(18) 0.1324(18) Uani 1 1 d U . .
Cl18 Cl -0.3952(2) 0.16515(18) 0.3225(3) 0.180(3) Uani 1 1 d . . .
C63 C -0.0531(6) 0.2111(5) -0.2259(5) 0.093(4) Uani 1 1 d U . .
H63 H -0.0485 0.2347 -0.2526 0.111 Uiso 1 1 calc R . .
Cl19 Cl -0.0206(2) 0.15926(18) -0.2387(2) 0.163(2) Uani 1 1 d U . .
Cl20 Cl -0.1162(2) 0.2058(2) -0.2145(2) 0.173(2) Uani 1 1 d U . .
Cl21 Cl -0.0222(4) 0.2367(3) -0.1741(2) 0.238(4) Uani 1 1 d . . .
C64 C -0.3515(12) 0.0868(6) 0.4185(7) 0.194(9) Uani 0.75 1 d PDU C -1
H64 H -0.3894 0.0871 0.4068 0.233 Uiso 0.75 1 calc PR C -1
Cl22 Cl -0.3169(2) 0.0705(2) 0.3690(3) 0.128(2) Uani 0.75 1 d PD C -1
Cl23 Cl -0.3433(4) 0.1443(3) 0.4355(3) 0.228(4) Uani 0.75 1 d PDU C -1
Cl24 Cl -0.3549(6) 0.0435(4) 0.4640(5) 0.367(10) Uani 0.75 1 d PD C -1

loop_
_atom_site_aniso_label
_atom_site_aniso_U_11
_atom_site_aniso_U_22
_atom_site_aniso_U_33
_atom_site_aniso_U_23
_atom_site_aniso_U_13
_atom_site_aniso_U_12
Ru1 0.0358(4) 0.0436(5) 0.0246(4) -0.0007(4) -0.0006(4) -0.0069(4)
Ru2 0.0281(4) 0.0289(4) 0.0459(5) 0.0020(4) -0.0061(4) 0.0003(4)
O1 0.036(4) 0.039(4) 0.024(4) 0.003(3) 0.001(3) -0.010(3)
O2 0.057(5) 0.065(5) 0.047(5) 0.009(4) -0.028(4) -0.025(4)
O3 0.037(4) 0.023(4) 0.040(4) 0.001(3) -0.007(3) 0.003(3)
O4 0.041(4) 0.036(4) 0.050(5) 0.012(3) -0.010(3) -0.010(3)
O5 0.021(3) 0.027(4) 0.057(4) 0.000(3) -0.003(3) -0.010(3)
O6 0.034(4) 0.037(4) 0.043(4) -0.007(3) -0.008(3) -0.010(3)
O7 0.040(4) 0.034(4) 0.031(4) 0.002(3) -0.007(3) -0.006(3)
O8 0.049(4) 0.035(4) 0.031(4) 0.009(3) -0.004(3) -0.009(3)
N1 0.041(5) 0.035(5) 0.029(5) 0.003(4) -0.004(4) -0.011(4)
N2 0.041(5) 0.038(5) 0.028(5) 0.002(4) 0.001(4) -0.005(4)
C1 0.026(6) 0.043(7) 0.052(7) 0.003(5) -0.003(5) -0.010(5)
C2 0.029(6) 0.028(5) 0.035(6) -0.004(5) 0.002(5) -0.014(5)
C3 0.023(5) 0.044(6) 0.040(6) -0.012(5) -0.002(5) 0.003(5)
C4 0.028(6) 0.039(6) 0.032(6) -0.003(5) 0.003(5) -0.019(5)
C5 0.027(6) 0.032(6) 0.047(7) 0.002(5) 0.010(5) 0.002(5)
C6 0.031(6) 0.027(5) 0.038(6) 0.003(4) 0.001(5) -0.005(5)
C7 0.034(6) 0.033(6) 0.043(6) -0.007(5) 0.008(5) -0.012(5)
C8 0.038(6) 0.024(6) 0.040(6) -0.006(5) -0.004(5) 0.006(5)
C9 0.070(7) 0.073(8) 0.073(8) 0.001(6) -0.001(7) -0.046(7)
C10 0.047(7) 0.106(9) 0.063(8) 0.008(7) -0.006(6) -0.047(7)
C11 0.101(10) 0.059(8) 0.185(14) -0.050(9) 0.026(10) -0.042(8)
C12 0.095(10) 0.138(11) 0.103(11) 0.037(9) -0.005(9) -0.086(9)
C13 0.030(6) 0.036(6) 0.045(6) 0.005(5) 0.006(5) -0.001(5)
C14 0.017(5) 0.031(5) 0.044(6) -0.001(5) 0.006(5) 0.008(4)
C15 0.030(6) 0.021(5) 0.045(6) -0.010(5) 0.003(5) -0.012(4)
C16 0.044(6) 0.024(5) 0.044(7) -0.012(5) 0.002(5) 0.002(5)
C17 0.031(6) 0.028(6) 0.055(7) 0.008(5) -0.004(5) 0.004(5)
C18 0.029(6) 0.023(5) 0.038(6) -0.001(5) 0.005(5) -0.010(4)
C19 0.030(6) 0.044(7) 0.029(6) -0.010(5) 0.007(5) -0.017(5)
C20 0.027(6) 0.038(6) 0.033(6) -0.009(5) 0.001(5) 0.004(5)
C21 0.095(9) 0.028(6) 0.100(9) -0.001(6) -0.034(7) -0.035(6)
C22 0.126(12) 0.042(8) 0.217(15) -0.003(9) -0.055(12) -0.030(9)
C23 0.175(14) 0.045(8) 0.126(12) -0.030(8) 0.026(11) -0.029(9)
C24 0.192(13) 0.035(7) 0.126(11) 0.018(7) -0.078(10) -0.059(9)
C25 0.065(8) 0.012(5) 0.055(7) 0.006(5) 0.012(6) -0.012(5)
C26 0.041(7) 0.045(7) 0.050(7) 0.000(5) -0.003(6) -0.009(6)
C27 0.042(7) 0.040(6) 0.048(7) -0.003(5) 0.001(6) -0.007(5)
C28 0.053(7) 0.059(7) 0.034(6) -0.017(6) 0.005(6) -0.010(6)
C29 0.043(7) 0.049(7) 0.040(7) 0.002(6) -0.001(6) -0.006(6)
C30 0.045(7) 0.050(7) 0.050(7) -0.012(6) 0.015(6) -0.007(6)
C31 0.025(6) 0.064(8) 0.061(8) -0.004(7) -0.002(6) 0.002(6)
C32 0.043(7) 0.047(7) 0.052(7) 0.002(6) 0.001(6) 0.001(6)
C33 0.043(7) 0.030(6) 0.084(9) 0.002(6) 0.015(7) -0.004(6)
C34 0.044(7) 0.050(7) 0.051(7) 0.005(6) 0.010(6) -0.004(6)
C35 0.035(6) 0.035(6) 0.061(7) -0.006(5) 0.013(6) 0.003(5)
C36 0.044(7) 0.054(8) 0.056(8) -0.004(6) 0.001(6) -0.014(6)
C37 0.075(9) 0.065(8) 0.024(6) 0.008(6) -0.002(6) 0.001(8)
C38 0.047(8) 0.113(12) 0.022(6) -0.009(7) -0.005(6) -0.028(8)
C39 0.081(9) 0.045(7) 0.027(6) -0.008(5) 0.016(7) -0.015(7)
C40 0.045(7) 0.076(9) 0.023(6) -0.009(6) -0.004(5) -0.005(7)
C41 0.034(7) 0.080(10) 0.032(6) -0.016(6) 0.011(5) -0.024(6)
C42 0.058(8) 0.049(7) 0.026(6) 0.005(5) 0.007(6) -0.011(6)
C43 0.073(10) 0.146(14) 0.051(8) 0.023(8) -0.017(7) 0.023(10)
C44 0.084(9) 0.179(13) 0.051(8) -0.015(9) 0.014(9) 0.068(9)
C45 0.100(11) 0.278(18) 0.116(13) -0.012(14) 0.001(12) 0.102(12)
C46 0.107(11) 0.154(13) 0.092(10) -0.036(10) -0.016(9) 0.053(10)
C47 0.029(6) 0.065(8) 0.058(8) 0.031(7) -0.016(6) -0.003(6)
C48 0.030(6) 0.060(8) 0.054(8) 0.015(6) -0.011(6) 0.003(6)
C49 0.021(5) 0.045(6) 0.084(10) 0.032(7) -0.004(6) 0.007(5)
C50 0.037(7) 0.051(8) 0.091(11) -0.015(7) -0.017(7) -0.004(6)
C51 0.048(8) 0.050(9) 0.115(13) -0.016(8) -0.038(8) 0.022(7)
C52 0.020(6) 0.029(6) 0.112(11) 0.028(7) -0.017(7) 0.005(5)
C53 0.084(10) 0.105(11) 0.068(10) 0.051(8) -0.004(8) 0.011(9)
C54 0.084(10) 0.147(12) 0.093(11) -0.056(9) 0.003(8) 0.053(9)
C55 0.081(11) 0.215(16) 0.156(13) -0.067(12) 0.005(11) 0.046(11)
C56A 0.077(14) 0.137(17) 0.070(14) -0.046(14) -0.007(12) 0.022(14)
C56B 0.086(14) 0.141(17) 0.078(15) -0.049(14) 0.000(12) 0.051(14)
C57 0.107(11) 0.035(7) 0.095(11) -0.010(7) -0.030(9) 0.044(7)
Cl1 0.129(4) 0.084(3) 0.156(4) 0.024(3) 0.027(3) 0.016(3)
Cl2 0.095(3) 0.104(3) 0.073(3) -0.026(2) -0.010(2) 0.012(2)
Cl3 0.189(5) 0.110(3) 0.072(3) -0.022(2) -0.049(3) 0.075(3)
C58 0.075(9) 0.044(7) 0.062(8) 0.007(6) 0.016(7) 0.008(6)
Cl4 0.162(4) 0.068(2) 0.065(2) 0.0070(18) 0.024(2) 0.020(2)
Cl5 0.146(4) 0.099(3) 0.075(3) -0.014(2) -0.001(3) 0.053(3)
Cl6 0.081(3) 0.238(6) 0.140(4) 0.036(4) -0.004(3) -0.081(4)
C59 0.032(6) 0.105(10) 0.080(9) 0.044(7) -0.008(6) 0.001(7)
Cl7 0.076(3) 0.193(5) 0.082(3) -0.008(3) 0.010(2) 0.025(3)
Cl8 0.072(3) 0.174(4) 0.152(4) -0.070(4) 0.033(3) -0.052(3)
Cl9 0.101(3) 0.102(3) 0.250(6) 0.053(4) 0.067(4) 0.020(3)
C60 0.049(7) 0.068(8) 0.079(9) 0.021(7) 0.014(7) 0.002(6)
Cl10 0.082(3) 0.095(3) 0.131(4) -0.002(3) -0.007(2) 0.019(2)
Cl11 0.108(3) 0.144(4) 0.083(3) 0.039(3) 0.029(2) 0.022(3)
Cl12 0.125(4) 0.125(4) 0.175(5) -0.026(3) 0.028(4) -0.066(3)
C61 0.125(12) 0.173(14) 0.092(11) -0.040(10) 0.014(10) 0.035(11)
Cl13 0.106(3) 0.129(4) 0.117(3) -0.028(3) 0.025(3) 0.021(3)
Cl14 0.120(4) 0.317(8) 0.092(4) -0.003(4) 0.012(3) 0.075(5)
Cl15 0.366(10) 0.268(8) 0.120(5) -0.051(5) -0.055(5) 0.209(8)
C62 0.088(8) 0.039(6) 0.176(11) 0.005(8) 0.022(9) 0.003(7)
Cl16 0.102(3) 0.051(2) 0.155(4) 0.014(2) 0.040(3) -0.014(2)
Cl17 0.138(4) 0.066(2) 0.192(5) -0.029(3) 0.080(3) -0.011(3)
Cl18 0.112(4) 0.097(4) 0.330(9) 0.026(4) -0.036(5) -0.026(3)
C63 0.088(9) 0.078(8) 0.112(10) 0.003(8) 0.033(8) 0.014(8)
Cl19 0.187(5) 0.129(4) 0.172(5) 0.032(4) 0.058(4) 0.069(4)
Cl20 0.126(4) 0.126(4) 0.267(7) 0.052(4) -0.001(5) 0.020(3)
Cl21 0.347(10) 0.235(7) 0.131(5) 0.034(5) -0.023(6) -0.103(7)
C64 0.25(2) 0.143(17) 0.190(18) -0.057(16) -0.011(17) -0.042(17)
Cl22 0.099(4) 0.086(4) 0.199(7) -0.006(4) -0.032(5) -0.004(3)
Cl23 0.296(11) 0.160(7) 0.228(10) -0.049(7) -0.036(8) -0.060(8)
Cl24 0.448(19) 0.160(9) 0.49(2) -0.147(11) 0.339(18) -0.105(11)

loop_
_atom_type_symbol
_atom_type_description
_atom_type_scat_dispersion_real
_atom_type_scat_dispersion_imag
_atom_type_scat_source
C C 0.0033 0.0016 'International Tables Vol C Tables 4.2.6.8 and 6.1.1.4'
H H 0.0000 0.0000 'International Tables Vol C Tables 4.2.6.8 and 6.1.1.4'
N N 0.0061 0.0033 'International Tables Vol C Tables 4.2.6.8 and 6.1.1.4'
O O 0.0106 0.0060 'International Tables Vol C Tables 4.2.6.8 and 6.1.1.4'
Cl Cl 0.1484 0.1585 'International Tables Vol C Tables 4.2.6.8 and 6.1.1.4'
Ru Ru -1.2594 0.8363 'International Tables Vol C Tables 4.2.6.8 and 6.1.1.4'

loop_
_geom_angle_atom_site_label_1
_geom_angle_atom_site_label_2
_geom_angle_atom_site_label_3
_geom_angle
_geom_angle_site_symmetry_1
_geom_angle_site_symmetry_3
O1 Ru1 O7 77.3(2) . .
O1 Ru1 N2 85.1(3) . 5
O7 Ru1 N2 83.9(3) . 5
O1 Ru1 C41 136.1(4) . .
O7 Ru1 C41 91.8(3) . .
N2 Ru1 C41 136.6(4) 5 .
O1 Ru1 C42 170.5(3) . .
O7 Ru1 C42 107.2(3) . .
N2 Ru1 C42 103.5(4) 5 .
C41 Ru1 C42 37.1(4) . .
O1 Ru1 C39 91.5(3) . .
O7 Ru1 C39 135.2(4) . .
N2 Ru1 C39 138.8(4) 5 .
C41 Ru1 C39 66.6(4) . .
C42 Ru1 C39 79.4(4) . .
O1 Ru1 C38 106.5(4) . .
O7 Ru1 C38 170.5(4) . .
N2 Ru1 C38 105.0(4) 5 .
C41 Ru1 C38 79.4(4) . .
C42 Ru1 C38 67.8(4) . .
C39 Ru1 C38 37.3(4) . .
O1 Ru1 C37 140.0(4) . .
O7 Ru1 C37 141.6(4) . .
N2 Ru1 C37 89.7(4) 5 .
C41 Ru1 C37 67.5(4) . .
C42 Ru1 C37 38.0(4) . .
C39 Ru1 C37 67.3(4) . .
C38 Ru1 C37 37.4(4) . .
O1 Ru1 C40 103.2(3) . .
O7 Ru1 C40 102.8(3) . .
N2 Ru1 C40 170.2(3) 5 .
C41 Ru1 C40 37.4(4) . .
C42 Ru1 C40 67.8(4) . .
C39 Ru1 C40 37.3(4) . .
C38 Ru1 C40 67.9(4) . .
C37 Ru1 C40 80.6(4) . .
O3 Ru2 O5 76.4(2) . .
O3 Ru2 N1 84.5(3) . .
O5 Ru2 N1 83.1(3) . .
O3 Ru2 C49 137.3(4) . .
O5 Ru2 C49 93.4(3) . .
N1 Ru2 C49 136.1(4) . .
O3 Ru2 C51 90.4(4) . .
O5 Ru2 C51 133.7(5) . .
N1 Ru2 C51 140.4(5) . .
C49 Ru2 C51 66.9(5) . .
O3 Ru2 C50 103.2(4) . .
O5 Ru2 C50 102.7(4) . .
N1 Ru2 C50 171.3(4) . .
C49 Ru2 C50 38.0(4) . .
C51 Ru2 C50 37.1(4) . .
O3 Ru2 C52 105.5(3) . .
O5 Ru2 C52 170.7(4) . .
N1 Ru2 C52 106.1(4) . .
C49 Ru2 C52 79.0(4) . .
C51 Ru2 C52 38.1(4) . .
C50 Ru2 C52 68.0(5) . .
O3 Ru2 C47 139.7(3) . .
O5 Ru2 C47 142.6(4) . .
N1 Ru2 C47 90.1(4) . .
C49 Ru2 C47 66.8(4) . .
C51 Ru2 C47 69.1(5) . .
C50 Ru2 C47 81.3(5) . .
C52 Ru2 C47 38.4(4) . .
O3 Ru2 C48 171.2(3) . .
O5 Ru2 C48 108.8(3) . .
N1 Ru2 C48 102.9(4) . .
C49 Ru2 C48 37.3(4) . .
C51 Ru2 C48 81.0(4) . .
C50 Ru2 C48 69.1(4) . .
C52 Ru2 C48 68.1(4) . .
C47 Ru2 C48 37.2(4) . .
C1 O1 Ru1 126.0(6) . .
C8 O3 Ru2 125.7(6) . .
C13 O5 Ru2 124.3(6) . .
C20 O7 Ru1 124.9(6) . .
C29 N1 C25 115.1(9) . .
C29 N1 Ru2 123.3(7) . .
C25 N1 Ru2 121.6(7) . .
C35 N2 C34 118.5(9) . .
C35 N2 Ru1 120.4(7) . 5
C34 N2 Ru1 121.0(7) . 5
O2 C1 O1 125.3(10) . .
O2 C1 C2 118.9(9) . .
O1 C1 C2 115.6(9) . .
C7 C2 C3 120.2(9) . .
C7 C2 C1 120.7(8) . .
C3 C2 C1 119.2(9) . .
C4 C3 C2 121.3(9) . .
C4 C3 H3 119.4 . .
C2 C3 H3 119.4 . .
C3 C4 C5 117.7(8) . .
C3 C4 C9 120.6(9) . .
C5 C4 C9 121.7(9) . .
C6 C5 C4 122.4(9) . .
C6 C5 H5 118.8 . .
C4 C5 H5 118.8 . .
C5 C6 C7 119.0(9) . .
C5 C6 C8 119.7(8) . .
C7 C6 C8 121.2(9) . .
C2 C7 C6 119.3(9) . .
C2 C7 H7 120.4 . .
C6 C7 H7 120.4 . .
O4 C8 O3 124.7(9) . .
O4 C8 C6 119.8(9) . .
O3 C8 C6 115.5(8) . .
C10 C9 C11 106.6(11) . .
C10 C9 C4 113.0(10) . .
C11 C9 C4 107.4(10) . .
C10 C9 C12 108.9(11) . .
C11 C9 C12 111.9(12) . .
C4 C9 C12 109.0(9) . .
C9 C10 H10A 109.5 . .
C9 C10 H10B 109.5 . .
H10A C10 H10B 109.5 . .
C9 C10 H10C 109.5 . .
H10A C10 H10C 109.5 . .
H10B C10 H10C 109.5 . .
C9 C11 H11A 109.5 . .
C9 C11 H11B 109.5 . .
H11A C11 H11B 109.5 . .
C9 C11 H11C 109.5 . .
H11A C11 H11C 109.5 . .
H11B C11 H11C 109.5 . .
C9 C12 H12A 109.5 . .
C9 C12 H12B 109.5 . .
H12A C12 H12B 109.5 . .
C9 C12 H12C 109.5 . .
H12A C12 H12C 109.5 . .
H12B C12 H12C 109.5 . .
O6 C13 O5 127.1(9) . .
O6 C13 C14 119.9(9) . .
O5 C13 C14 113.0(8) . .
C19 C14 C15 122.1(9) . .
C19 C14 C13 121.1(9) . .
C15 C14 C13 116.7(9) . .
C14 C15 C16 119.1(9) . .
C14 C15 H15 120.4 . .
C16 C15 H15 120.4 . .
C17 C16 C15 116.4(8) . .
C17 C16 C21 124.1(10) . .
C15 C16 C21 119.5(9) . .
C18 C17 C16 124.0(9) . .
C18 C17 H17 118.0 . .
C16 C17 H17 118.0 . .
C17 C18 C19 118.6(9) . .
C17 C18 C20 119.6(9) . .
C19 C18 C20 121.8(8) . .
C14 C19 C18 119.8(9) . .
C14 C19 H19 120.1 . .
C18 C19 H19 120.1 . .
O8 C20 O7 126.4(9) . .
O8 C20 C18 120.6(9) . .
O7 C20 C18 112.9(9) . .
C22 C21 C24 121.6(12) . .
C22 C21 C16 112.7(11) . .
C24 C21 C16 115.1(10) . .
C22 C21 C23 97.8(12) . .
C24 C21 C23 99.3(12) . .
C16 C21 C23 106.0(10) . .
C21 C22 H22A 109.5 . .
C21 C22 H22B 109.5 . .
H22A C22 H22B 109.5 . .
C21 C22 H22C 109.5 . .
H22A C22 H22C 109.5 . .
H22B C22 H22C 109.5 . .
C21 C23 H23A 109.5 . .
C21 C23 H23B 109.5 . .
H23A C23 H23B 109.5 . .
C21 C23 H23C 109.5 . .
H23A C23 H23C 109.5 . .
H23B C23 H23C 109.5 . .
C21 C24 H24A 109.5 . .
C21 C24 H24B 109.5 . .
H24A C24 H24B 109.5 . .
C21 C24 H24C 109.5 . .
H24A C24 H24C 109.5 . .
H24B C24 H24C 109.5 . .
N1 C25 C26 124.3(9) . .
N1 C25 H25 117.9 . .
C26 C25 H25 117.9 . .
C25 C26 C27 119.5(10) . .
C25 C26 H26 120.3 . .
C27 C26 H26 120.3 . .
C26 C27 C28 116.0(10) . .
C26 C27 C30 120.3(10) . .
C28 C27 C30 123.4(9) . .
C29 C28 C27 119.0(10) . .
C29 C28 H28 120.5 . .
C27 C28 H28 120.5 . .
N1 C29 C28 126.1(10) . .
N1 C29 H29 116.9 . .
C28 C29 H29 116.9 . .
C31 C30 C27 126.0(10) . .
C31 C30 H30 117.0 . .
C27 C30 H30 117.0 . .
C30 C31 C32 126.6(11) . .
C30 C31 H31 116.7 . .
C32 C31 H31 116.7 . .
C33 C32 C36 118.5(10) . .
C33 C32 C31 121.9(10) . .
C36 C32 C31 119.4(10) . .
C32 C33 C34 119.9(10) . .
C32 C33 H33 120.1 . .
C34 C33 H33 120.1 . .
N2 C34 C33 121.0(10) . .
N2 C34 H34 119.5 . .
C33 C34 H34 119.5 . .
N2 C35 C36 121.3(10) . .
N2 C35 H35 119.4 . .
C36 C35 H35 119.4 . .
C35 C36 C32 120.6(10) . .
C35 C36 H36 119.7 . .
C32 C36 H36 119.7 . .
C38 C37 C42 117.7(11) . .
C38 C37 C43 120.2(12) . .
C42 C37 C43 121.6(12) . .
C38 C37 Ru1 70.4(6) . .
C42 C37 Ru1 69.1(6) . .
C43 C37 Ru1 124.5(8) . .
C39 C38 C37 119.7(11) . .
C39 C38 Ru1 70.3(6) . .
C37 C38 Ru1 72.2(6) . .
C39 C38 H38 120.1 . .
C37 C38 H38 120.1 . .
Ru1 C38 H38 129.8 . .
C38 C39 C40 123.6(11) . .
C38 C39 Ru1 72.4(6) . .
C40 C39 Ru1 73.7(6) . .
C38 C39 H39 118.2 . .
C40 C39 H39 118.2 . .
Ru1 C39 H39 128.1 . .
C39 C40 C41 115.0(10) . .
C39 C40 C44 121.2(12) . .
C41 C40 C44 123.6(12) . .
C39 C40 Ru1 68.9(6) . .
C41 C40 Ru1 68.6(6) . .
C44 C40 Ru1 128.5(8) . .
C42 C41 C40 123.5(10) . .
C42 C41 Ru1 71.7(6) . .
C40 C41 Ru1 74.0(6) . .
C42 C41 H41 118.2 . .
C40 C41 H41 118.2 . .
Ru1 C41 H41 128.6 . .
C41 C42 C37 120.4(10) . .
C41 C42 Ru1 71.3(6) . .
C37 C42 Ru1 72.9(6) . .
C41 C42 H42 119.8 . .
C37 C42 H42 119.8 . .
Ru1 C42 H42 128.2 . .
C37 C43 H43A 109.5 . .
C37 C43 H43B 109.5 . .
H43A C43 H43B 109.5 . .
C37 C43 H43C 109.5 . .
H43A C43 H43C 109.5 . .
H43B C43 H43C 109.5 . .
C45 C44 C46 118.6(17) . .
C45 C44 C40 118.2(13) . .
C46 C44 C40 111.0(12) . .
C45 C44 H44 101.8 . .
C46 C44 H44 101.8 . .
C40 C44 H44 101.8 . .
C44 C45 H45A 109.5 . .
C44 C45 H45B 109.5 . .
H45A C45 H45B 109.5 . .
C44 C45 H45C 109.5 . .
H45A C45 H45C 109.5 . .
H45B C45 H45C 109.5 . .
C44 C46 H46A 109.5 . .
C44 C46 H46B 109.5 . .
H46A C46 H46B 109.5 . .
C44 C46 H46C 109.5 . .
H46A C46 H46C 109.5 . .
H46B C46 H46C 109.5 . .
C48 C47 C52 119.6(11) . .
C48 C47 C53 118.4(11) . .
C52 C47 C53 121.9(11) . .
C48 C47 Ru2 71.5(6) . .
C52 C47 Ru2 70.6(6) . .
C53 C47 Ru2 129.2(8) . .
C49 C48 C47 117.7(11) . .
C49 C48 Ru2 69.5(6) . .
C47 C48 Ru2 71.2(6) . .
C49 C48 H48 121.2 . .
C47 C48 H48 121.2 . .
Ru2 C48 H48 130.5 . .
C48 C49 C50 125.1(11) . .
C48 C49 Ru2 73.2(6) . .
C50 C49 Ru2 72.4(6) . .
C48 C49 H49 117.5 . .
C50 C49 H49 117.5 . .
Ru2 C49 H49 129.8 . .
C51 C50 C49 116.5(12) . .
C51 C50 C54 121.9(13) . .
C49 C50 C54 121.5(13) . .
C51 C50 Ru2 70.3(7) . .
C49 C50 Ru2 69.6(6) . .
C54 C50 Ru2 127.6(9) . .
C50 C51 C52 121.9(12) . .
C50 C51 Ru2 72.6(7) . .
C52 C51 Ru2 72.1(7) . .
C50 C51 H51 119.1 . .
C52 C51 H51 119.1 . .
Ru2 C51 H51 128.6 . .
C51 C52 C47 119.3(11) . .
C51 C52 Ru2 69.8(6) . .
C47 C52 Ru2 71.1(6) . .
C51 C52 H52 120.4 . .
C47 C52 H52 120.4 . .
Ru2 C52 H52 131.5 . .
C47 C53 H53A 109.5 . .
C47 C53 H53B 109.5 . .
H53A C53 H53B 109.5 . .
C47 C53 H53C 109.5 . .
H53A C53 H53C 109.5 . .
H53B C53 H53C 109.5 . .
C56B C54 C56A 65.0(18) . .
C56B C54 C55 119(2) . .
C56A C54 C55 117.8(17) . .
C56B C54 C50 120.0(17) . .
C56A C54 C50 123.9(19) . .
C55 C54 C50 106.9(13) . .
C56A C54 H54A 101.3 . .
C55 C54 H54A 101.3 . .
C50 C54 H54A 101.3 . .
C56B C54 H54B 102.8 . .
C55 C54 H54B 102.8 . .
C50 C54 H54B 102.8 . .
H54A C54 H54B 139.1 . .
C54 C55 H55A 109.5 . .
C54 C55 H55B 109.5 . .
H55A C55 H55B 109.5 . .
C54 C55 H55C 109.5 . .
H55A C55 H55C 109.5 . .
H55B C55 H55C 109.5 . .
C54 C56A H56A 109.5 . .
C54 C56A H56B 109.5 . .
C54 C56A H56C 109.5 . .
C54 C56B H56D 109.5 . .
C54 C56B H56E 109.5 . .
H56D C56B H56E 109.5 . .
C54 C56B H56F 109.5 . .
H56D C56B H56F 109.5 . .
H56E C56B H56F 109.5 . .
Cl2 C57 Cl3 110.6(7) . .
Cl2 C57 Cl1 109.9(7) . .
Cl3 C57 Cl1 110.6(7) . .
Cl2 C57 H57 108.6 . .
Cl3 C57 H57 108.6 . .
Cl1 C57 H57 108.6 . .
Cl5 C58 Cl6 112.6(6) . .
Cl5 C58 Cl4 109.6(7) . .
Cl6 C58 Cl4 110.1(7) . .
Cl5 C58 H58 108.1 . .
Cl6 C58 H58 108.1 . .
Cl4 C58 H58 108.1 . .
Cl7 C59 Cl9 109.1(8) . .
Cl7 C59 Cl8 109.4(7) . .
Cl9 C59 Cl8 109.1(6) . .
Cl7 C59 H59 109.7 . .
Cl9 C59 H59 109.7 . .
Cl8 C59 H59 109.7 . .
Cl11 C60 Cl10 112.1(7) . .
Cl11 C60 Cl12 111.0(6) . .
Cl10 C60 Cl12 110.1(6) . .
Cl11 C60 H60 107.8 . .
Cl10 C60 H60 107.8 . .
Cl12 C60 H60 107.8 . .
Cl13 C61 Cl14 111.1(10) . .
Cl13 C61 Cl15 108.0(10) . .
Cl14 C61 Cl15 107.8(9) . .
Cl13 C61 H61 110.0 . .
Cl14 C61 H61 110.0 . .
Cl15 C61 H61 110.0 . .
Cl16 C62 Cl17 115.4(9) . .
Cl16 C62 Cl18 106.7(8) . .
Cl17 C62 Cl18 105.5(7) . .
Cl16 C62 H62 109.7 . .
Cl17 C62 H62 109.7 . .
Cl18 C62 H62 109.7 . .
Cl20 C63 Cl19 116.2(9) . .
Cl20 C63 Cl21 106.8(8) . .
Cl19 C63 Cl21 107.3(9) . .
Cl20 C63 H63 108.8 . .
Cl19 C63 H63 108.8 . .
Cl21 C63 H63 108.8 . .
Cl23 C64 Cl22 115.2(13) . .
Cl23 C64 Cl24 115.2(11) . .
Cl22 C64 Cl24 117.3(12) . .
Cl23 C64 H64 101.8 . .
Cl22 C64 H64 101.8 . .
Cl24 C64 H64 101.8 . .

loop_
_geom_bond_atom_site_label_1
_geom_bond_atom_site_label_2
_geom_bond_distance
_geom_bond_site_symmetry_2
Ru1 O1 2.087(6) .
Ru1 O7 2.100(6) .
Ru1 N2 2.137(8) 5
Ru1 C41 2.147(10) .
Ru1 C42 2.152(10) .
Ru1 C39 2.154(10) .
Ru1 C38 2.180(10) .
Ru1 C37 2.203(10) .
Ru1 C40 2.216(11) .
Ru2 O3 2.070(6) .
Ru2 O5 2.099(6) .
Ru2 N1 2.115(8) .
Ru2 C49 2.135(9) .
Ru2 C51 2.143(11) .
Ru2 C50 2.171(12) .
Ru2 C52 2.173(10) .
Ru2 C47 2.180(10) .
Ru2 C48 2.183(10) .
O1 C1 1.292(10) .
O2 C1 1.229(11) .
O3 C8 1.296(10) .
O4 C8 1.240(10) .
O5 C13 1.278(10) .
O6 C13 1.252(10) .
O7 C20 1.279(10) .
O8 C20 1.211(10) .
N1 C29 1.321(11) .
N1 C25 1.355(11) .
N2 C35 1.340(11) .
N2 C34 1.352(11) .
N2 Ru1 2.137(8) 5
C1 C2 1.517(13) .
C2 C7 1.387(12) .
C2 C3 1.390(11) .
C3 C4 1.368(12) .
C3 H3 0.9500 .
C4 C5 1.391(12) .
C4 C9 1.567(13) .
C5 C6 1.377(12) .
C5 H5 0.9500 .
C6 C7 1.390(12) .
C6 C8 1.510(12) .
C7 H7 0.9500 .
C9 C10 1.483(15) .
C9 C11 1.498(16) .
C9 C12 1.584(16) .
C10 H10A 0.9800 .
C10 H10B 0.9800 .
C10 H10C 0.9800 .
C11 H11A 0.9800 .
C11 H11B 0.9800 .
C11 H11C 0.9800 .
C12 H12A 0.9800 .
C12 H12B 0.9800 .
C12 H12C 0.9800 .
C13 C14 1.546(13) .
C14 C19 1.353(12) .
C14 C15 1.403(11) .
C15 C16 1.414(12) .
C15 H15 0.9500 .
C16 C17 1.386(12) .
C16 C21 1.475(13) .
C17 C18 1.375(12) .
C17 H17 0.9500 .
C18 C19 1.382(12) .
C18 C20 1.518(12) .
C19 H19 0.9500 .
C21 C22 1.417(17) .
C21 C24 1.426(16) .
C21 C23 1.603(18) .
C22 H22A 0.9800 .
C22 H22B 0.9800 .
C22 H22C 0.9800 .
C23 H23A 0.9800 .
C23 H23B 0.9800 .
C23 H23C 0.9800 .
C24 H24A 0.9800 .
C24 H24B 0.9800 .
C24 H24C 0.9800 .
C25 C26 1.375(13) .
C25 H25 0.9500 .
C26 C27 1.380(13) .
C26 H26 0.9500 .
C27 C28 1.434(13) .
C27 C30 1.478(14) .
C28 C29 1.339(13) .
C28 H28 0.9500 .
C29 H29 0.9500 .
C30 C31 1.278(13) .
C30 H30 0.9500 .
C31 C32 1.505(14) .
C31 H31 0.9500 .
C32 C33 1.337(13) .
C32 C36 1.377(13) .
C33 C34 1.398(13) .
C33 H33 0.9500 .
C34 H34 0.9500 .
C35 C36 1.364(13) .
C35 H35 0.9500 .
C36 H36 0.9500 .
C37 C38 1.404(15) .
C37 C42 1.418(15) .
C37 C43 1.516(15) .
C38 C39 1.387(15) .
C38 H38 0.9500 .
C39 C40 1.400(14) .
C39 H39 0.9500 .
C40 C41 1.400(15) .
C40 C44 1.535(16) .
C41 C42 1.368(14) .
C41 H41 0.9500 .
C42 H42 0.9500 .
C43 H43A 0.9800 .
C43 H43B 0.9800 .
C43 H43C 0.9800 .
C44 C45 1.306(19) .
C44 C46 1.471(17) .
C44 H44 1.0000 .
C45 H45A 0.9800 .
C45 H45B 0.9800 .
C45 H45C 0.9800 .
C46 H46A 0.9800 .
C46 H46B 0.9800 .
C46 H46C 0.9800 .
C47 C48 1.393(13) .
C47 C52 1.430(15) .
C47 C53 1.480(15) .
C48 C49 1.382(14) .
C48 H48 0.9500 .
C49 C50 1.401(14) .
C49 H49 0.9500 .
C50 C51 1.372(16) .
C50 C54 1.595(19) .
C51 C52 1.409(16) .
C51 H51 0.9500 .
C52 H52 0.9500 .
C53 H53A 0.9800 .
C53 H53B 0.9800 .
C53 H53C 0.9800 .
C54 C56B 1.31(3) .
C54 C56A 1.32(3) .
C54 C55 1.496(18) .
C54 H54A 1.0000 .
C54 H54B 1.0000 .
C55 H55A 0.9800 .
C55 H55B 0.9800 .
C55 H55C 0.9800 .
C56A H56A 0.9800 .
C56A H56B 0.9800 .
C56A H56C 0.9800 .
C56B H56D 0.9800 .
C56B H56E 0.9800 .
C56B H56F 0.9800 .
C57 Cl2 1.708(13) .
C57 Cl3 1.752(12) .
C57 Cl1 1.782(14) .
C57 H57 1.0000 .
C58 Cl5 1.725(11) .
C58 Cl6 1.728(12) .
C58 Cl4 1.743(11) .
C58 H58 1.0000 .
C59 Cl7 1.698(12) .
C59 Cl9 1.737(13) .
C59 Cl8 1.764(12) .
C59 H59 1.0000 .
C60 Cl11 1.708(12) .
C60 Cl10 1.734(12) .
C60 Cl12 1.752(12) .
C60 H60 1.0000 .
C61 Cl13 1.631(15) .
C61 Cl14 1.888(18) .
C61 Cl15 1.964(19) .
C61 H61 1.0000 .
C62 Cl16 1.686(12) .
C62 Cl17 1.698(14) .
C62 Cl18 2.006(17) .
C62 H62 1.0000 .
C63 Cl20 1.610(14) .
C63 Cl19 1.668(13) .
C63 Cl21 1.801(16) .
C63 H63 1.0000 .
C64 Cl23 1.650(17) .
C64 Cl22 1.706(17) .
C64 Cl24 1.753(17) .
C64 H64 1.0000 .

loop_
_geom_torsion_atom_site_label_1
_geom_torsion_atom_site_label_2
_geom_torsion_atom_site_label_3
_geom_torsion_atom_site_label_4
_geom_torsion
_geom_torsion_site_symmetry_1
O7 Ru1 O1 C1 178.8(8) .
N2 Ru1 O1 C1 -96.3(7) 5
C41 Ru1 O1 C1 99.6(8) .
C39 Ru1 O1 C1 42.6(8) .
C38 Ru1 O1 C1 7.9(8) .
C37 Ru1 O1 C1 -12.6(10) .
C40 Ru1 O1 C1 78.4(8) .
O5 Ru2 O3 C8 176.4(7) .
N1 Ru2 O3 C8 92.2(7) .
C49 Ru2 O3 C8 -103.6(8) .
C51 Ru2 O3 C8 -48.4(8) .
C50 Ru2 O3 C8 -83.5(8) .
C52 Ru2 O3 C8 -13.0(8) .
C47 Ru2 O3 C8 8.6(9) .
O3 Ru2 O5 C13 179.9(7) .
N1 Ru2 O5 C13 -94.1(7) .
C49 Ru2 O5 C13 42.0(8) .
C51 Ru2 O5 C13 102.8(8) .
C50 Ru2 O5 C13 79.2(8) .
C47 Ru2 O5 C13 -13.0(10) .
C48 Ru2 O5 C13 7.2(8) .
O1 Ru1 O7 C20 -179.4(7) .
N2 Ru1 O7 C20 94.3(7) 5
C41 Ru1 O7 C20 -42.4(8) .
C42 Ru1 O7 C20 -8.1(8) .
C39 Ru1 O7 C20 -100.3(8) .
C37 Ru1 O7 C20 12.5(10) .
C40 Ru1 O7 C20 -78.5(7) .
O3 Ru2 N1 C29 128.6(8) .
O5 Ru2 N1 C29 51.6(7) .
C49 Ru2 N1 C29 -36.0(9) .
C51 Ru2 N1 C29 -147.6(8) .
C52 Ru2 N1 C29 -126.8(8) .
C47 Ru2 N1 C29 -91.5(8) .
C48 Ru2 N1 C29 -56.2(8) .
O3 Ru2 N1 C25 -52.3(7) .
O5 Ru2 N1 C25 -129.2(7) .
C49 Ru2 N1 C25 143.2(7) .
C51 Ru2 N1 C25 31.6(10) .
C52 Ru2 N1 C25 52.3(8) .
C47 Ru2 N1 C25 87.7(8) .
C48 Ru2 N1 C25 123.0(8) .
Ru1 O1 C1 O2 9.4(14) .
Ru1 O1 C1 C2 -166.1(6) .
O2 C1 C2 C7 -163.1(9) .
O1 C1 C2 C7 12.8(13) .
O2 C1 C2 C3 17.0(14) .
O1 C1 C2 C3 -167.1(8) .
C7 C2 C3 C4 0.4(14) .
C1 C2 C3 C4 -179.7(9) .
C2 C3 C4 C5 0.0(14) .
C2 C3 C4 C9 178.4(9) .
C3 C4 C5 C6 1.5(14) .
C9 C4 C5 C6 -177.0(9) .
C4 C5 C6 C7 -3.3(14) .
C4 C5 C6 C8 178.6(8) .
C3 C2 C7 C6 -2.3(13) .
C1 C2 C7 C6 177.8(9) .
C5 C6 C7 C2 3.6(13) .
C8 C6 C7 C2 -178.3(8) .
Ru2 O3 C8 O4 -3.9(13) .
Ru2 O3 C8 C6 178.5(5) .
C5 C6 C8 O4 -8.6(13) .
C7 C6 C8 O4 173.4(9) .
C5 C6 C8 O3 169.2(8) .
C7 C6 C8 O3 -8.8(13) .
C3 C4 C9 C10 27.0(15) .
C5 C4 C9 C10 -154.7(10) .
C3 C4 C9 C11 -90.3(13) .
C5 C4 C9 C11 88.0(13) .
C3 C4 C9 C12 148.2(11) .
C5 C4 C9 C12 -33.4(15) .
Ru2 O5 C13 O6 -1.3(14) .
Ru2 O5 C13 C14 179.3(5) .
O6 C13 C14 C19 -160.3(9) .
O5 C13 C14 C19 19.2(12) .
O6 C13 C14 C15 17.2(12) .
O5 C13 C14 C15 -163.3(8) .
C19 C14 C15 C16 -1.4(13) .
C13 C14 C15 C16 -178.9(8) .
C14 C15 C16 C17 1.3(13) .
C14 C15 C16 C21 -179.2(10) .
C15 C16 C17 C18 0.0(14) .
C21 C16 C17 C18 -179.4(11) .
C16 C17 C18 C19 -1.4(14) .
C16 C17 C18 C20 177.9(9) .
C15 C14 C19 C18 0.0(13) .
C13 C14 C19 C18 177.4(8) .
C17 C18 C19 C14 1.4(13) .
C20 C18 C19 C14 -177.9(8) .
Ru1 O7 C20 O8 -11.4(13) .
Ru1 O7 C20 C18 170.9(5) .
C17 C18 C20 O8 -18.3(13) .
C19 C18 C20 O8 161.0(9) .
C17 C18 C20 O7 159.6(8) .
C19 C18 C20 O7 -21.1(12) .
C17 C16 C21 C22 139.7(13) .
C15 C16 C21 C22 -39.7(17) .
C17 C16 C21 C24 -5.8(19) .
C15 C16 C21 C24 174.8(12) .
C17 C16 C21 C23 -114.5(12) .
C15 C16 C21 C23 66.1(14) .
C29 N1 C25 C26 -1.9(14) .
Ru2 N1 C25 C26 178.9(8) .
N1 C25 C26 C27 2.1(16) .
C25 C26 C27 C28 -1.1(15) .
C25 C26 C27 C30 -175.2(9) .
C26 C27 C28 C29 0.1(15) .
C30 C27 C28 C29 174.0(10) .
C25 N1 C29 C28 0.8(15) .
Ru2 N1 C29 C28 180.0(8) .
C27 C28 C29 N1 0.1(16) .
C26 C27 C30 C31 177.8(11) .
C28 C27 C30 C31 4.2(18) .
C27 C30 C31 C32 -175.2(10) .
C30 C31 C32 C33 -2.2(18) .
C30 C31 C32 C36 174.0(11) .
C36 C32 C33 C34 -4.1(17) .
C31 C32 C33 C34 172.2(10) .
C35 N2 C34 C33 2.1(15) .
Ru1 N2 C34 C33 178.4(8) 5
C32 C33 C34 N2 1.2(17) .
C34 N2 C35 C36 -2.5(15) .
Ru1 N2 C35 C36 -178.8(8) 5
N2 C35 C36 C32 -0.4(16) .
C33 C32 C36 C35 3.7(16) .
C31 C32 C36 C35 -172.7(10) .
O1 Ru1 C37 C38 33.6(10) .
O7 Ru1 C37 C38 -164.5(6) .
N2 Ru1 C37 C38 115.6(7) 5
C41 Ru1 C37 C38 -102.3(8) .
C42 Ru1 C37 C38 -131.6(10) .
C39 Ru1 C37 C38 -29.3(7) .
C40 Ru1 C37 C38 -65.7(7) .
O1 Ru1 C37 C42 165.2(5) .
O7 Ru1 C37 C42 -33.0(9) .
N2 Ru1 C37 C42 -112.8(7) 5
C41 Ru1 C37 C42 29.2(6) .
C39 Ru1 C37 C42 102.3(7) .
C38 Ru1 C37 C42 131.6(10) .
C40 Ru1 C37 C42 65.8(7) .
O1 Ru1 C37 C43 -80.1(12) .
O7 Ru1 C37 C43 81.7(13) .
N2 Ru1 C37 C43 1.9(11) 5
C41 Ru1 C37 C43 143.9(12) .
C42 Ru1 C37 C43 114.7(14) .
C39 Ru1 C37 C43 -143.1(13) .
C38 Ru1 C37 C43 -113.8(15) .
C40 Ru1 C37 C43 -179.5(12) .
C42 C37 C38 C39 1.7(15) .
C43 C37 C38 C39 173.1(10) .
Ru1 C37 C38 C39 53.8(9) .
C42 C37 C38 Ru1 -52.1(8) .
C43 C37 C38 Ru1 119.2(10) .
O1 Ru1 C38 C39 69.9(7) .
N2 Ru1 C38 C39 159.2(6) 5
C41 Ru1 C38 C39 -65.2(7) .
C42 Ru1 C38 C39 -102.0(7) .
C37 Ru1 C38 C39 -131.9(10) .
C40 Ru1 C38 C39 -27.9(6) .
O1 Ru1 C38 C37 -158.2(7) .
N2 Ru1 C38 C37 -68.9(7) 5
C41 Ru1 C38 C37 66.7(7) .
C42 Ru1 C38 C37 29.8(7) .
C39 Ru1 C38 C37 131.9(10) .
C40 Ru1 C38 C37 103.9(8) .
C37 C38 C39 C40 0.9(16) .
Ru1 C38 C39 C40 55.6(9) .
C37 C38 C39 Ru1 -54.7(9) .
O1 Ru1 C39 C38 -115.7(7) .
O7 Ru1 C39 C38 170.9(6) .
N2 Ru1 C39 C38 -31.4(9) 5
C41 Ru1 C39 C38 103.6(7) .
C42 Ru1 C39 C38 67.1(7) .
C37 Ru1 C39 C38 29.3(7) .
C40 Ru1 C39 C38 134.3(10) .
O1 Ru1 C39 C40 110.0(6) .
O7 Ru1 C39 C40 36.7(8) .
N2 Ru1 C39 C40 -165.7(6) 5
C41 Ru1 C39 C40 -30.6(6) .
C42 Ru1 C39 C40 -67.2(7) .
C38 Ru1 C39 C40 -134.3(10) .
C37 Ru1 C39 C40 -104.9(7) .
C38 C39 C40 C41 -2.7(15) .
Ru1 C39 C40 C41 52.3(8) .
C38 C39 C40 C44 -178.2(10) .
Ru1 C39 C40 C44 -123.1(10) .
C38 C39 C40 Ru1 -55.0(9) .
O1 Ru1 C40 C39 -74.8(7) .
O7 Ru1 C40 C39 -154.4(6) .
C41 Ru1 C40 C39 129.6(10) .
C42 Ru1 C40 C39 101.9(7) .
C38 Ru1 C40 C39 27.9(6) .
C37 Ru1 C40 C39 64.6(7) .
O1 Ru1 C40 C41 155.6(6) .
O7 Ru1 C40 C41 75.9(6) .
C42 Ru1 C40 C41 -27.7(6) .
C39 Ru1 C40 C41 -129.6(10) .
C38 Ru1 C40 C41 -101.7(7) .
C37 Ru1 C40 C41 -65.0(7) .
O1 Ru1 C40 C44 39.0(13) .
O7 Ru1 C40 C44 -40.7(13) .
C41 Ru1 C40 C44 -116.6(15) .
C42 Ru1 C40 C44 -144.3(14) .
C39 Ru1 C40 C44 113.8(15) .
C38 Ru1 C40 C44 141.7(14) .
C37 Ru1 C40 C44 178.4(13) .
C39 C40 C41 C42 1.9(15) .
C44 C40 C41 C42 177.2(10) .
Ru1 C40 C41 C42 54.3(9) .
C39 C40 C41 Ru1 -52.5(8) .
C44 C40 C41 Ru1 122.9(10) .
O1 Ru1 C41 C42 -169.8(5) .
O7 Ru1 C41 C42 116.7(6) .
N2 Ru1 C41 C42 33.6(8) 5
C39 Ru1 C41 C42 -103.8(7) .
C38 Ru1 C41 C42 -67.0(7) .
C37 Ru1 C41 C42 -29.9(6) .
C40 Ru1 C41 C42 -134.5(9) .
O1 Ru1 C41 C40 -35.4(8) .
O7 Ru1 C41 C40 -108.8(6) .
N2 Ru1 C41 C40 168.1(5) 5
C42 Ru1 C41 C40 134.5(9) .
C39 Ru1 C41 C40 30.6(6) .
C38 Ru1 C41 C40 67.4(7) .
C37 Ru1 C41 C40 104.5(7) .
C40 C41 C42 C37 0.7(16) .
Ru1 C41 C42 C37 56.1(9) .
C40 C41 C42 Ru1 -55.4(9) .
C38 C37 C42 C41 -2.5(15) .
C43 C37 C42 C41 -173.7(10) .
Ru1 C37 C42 C41 -55.3(9) .
C38 C37 C42 Ru1 52.7(9) .
C43 C37 C42 Ru1 -118.5(10) .
O7 Ru1 C42 C41 -69.2(7) .
N2 Ru1 C42 C41 -157.0(6) 5
C39 Ru1 C42 C41 65.1(7) .
C38 Ru1 C42 C41 102.2(7) .
C37 Ru1 C42 C41 131.5(10) .
C40 Ru1 C42 C41 27.9(6) .
O7 Ru1 C42 C37 159.3(6) .
N2 Ru1 C42 C37 71.5(7) 5
C41 Ru1 C42 C37 -131.5(10) .
C39 Ru1 C42 C37 -66.5(7) .
C38 Ru1 C42 C37 -29.4(7) .
C40 Ru1 C42 C37 -103.6(7) .
C39 C40 C44 C45 66(2) .
C41 C40 C44 C45 -109(2) .
Ru1 C40 C44 C45 -20(3) .
C39 C40 C44 C46 -75.6(17) .
C41 C40 C44 C46 109.3(15) .
Ru1 C40 C44 C46 -162.4(11) .
O3 Ru2 C47 C48 -166.9(6) .
O5 Ru2 C47 C48 32.8(10) .
N1 Ru2 C47 C48 111.5(7) .
C49 Ru2 C47 C48 -30.1(7) .
C51 Ru2 C47 C48 -103.0(8) .
C50 Ru2 C47 C48 -66.7(7) .
C52 Ru2 C47 C48 -132.1(10) .
O3 Ru2 C47 C52 -34.8(9) .
O5 Ru2 C47 C52 164.9(6) .
N1 Ru2 C47 C52 -116.4(7) .
C49 Ru2 C47 C52 102.1(8) .
C51 Ru2 C47 C52 29.1(7) .
C50 Ru2 C47 C52 65.4(7) .
C48 Ru2 C47 C52 132.1(10) .
O3 Ru2 C47 C53 81.1(13) .
O5 Ru2 C47 C53 -79.3(12) .
N1 Ru2 C47 C53 -0.5(11) .
C49 Ru2 C47 C53 -142.1(13) .
C51 Ru2 C47 C53 144.9(13) .
C50 Ru2 C47 C53 -178.7(12) .
C52 Ru2 C47 C53 115.8(14) .
C48 Ru2 C47 C53 -112.0(14) .
C52 C47 C48 C49 -0.2(14) .
C53 C47 C48 C49 178.6(9) .
Ru2 C47 C48 C49 53.4(8) .
C52 C47 C48 Ru2 -53.6(8) .
C53 C47 C48 Ru2 125.2(10) .
O5 Ru2 C48 C49 69.8(7) .
N1 Ru2 C48 C49 156.8(6) .
C51 Ru2 C48 C49 -63.5(7) .
C50 Ru2 C48 C49 -27.0(6) .
C52 Ru2 C48 C49 -100.9(7) .
C47 Ru2 C48 C49 -130.6(10) .
O5 Ru2 C48 C47 -159.7(7) .
N1 Ru2 C48 C47 -72.7(7) .
C49 Ru2 C48 C47 130.6(10) .
C51 Ru2 C48 C47 67.1(8) .
C50 Ru2 C48 C47 103.6(8) .
C52 Ru2 C48 C47 29.7(7) .
C47 C48 C49 C50 -0.9(15) .
Ru2 C48 C49 C50 53.3(9) .
C47 C48 C49 Ru2 -54.3(8) .
O3 Ru2 C49 C48 169.3(5) .
O5 Ru2 C49 C48 -117.2(6) .
N1 Ru2 C49 C48 -33.7(8) .
C51 Ru2 C49 C48 106.1(8) .
C50 Ru2 C49 C48 136.5(10) .
C52 Ru2 C49 C48 68.2(7) .
C47 Ru2 C49 C48 30.0(6) .
O3 Ru2 C49 C50 32.8(9) .
O5 Ru2 C49 C50 106.4(7) .
N1 Ru2 C49 C50 -170.2(7) .
C51 Ru2 C49 C50 -30.3(7) .
C52 Ru2 C49 C50 -68.3(7) .
C47 Ru2 C49 C50 -106.4(8) .
C48 Ru2 C49 C50 -136.5(10) .
C48 C49 C50 C51 0.4(16) .
Ru2 C49 C50 C51 54.1(9) .
C48 C49 C50 C54 -176.1(10) .
Ru2 C49 C50 C54 -122.4(11) .
C48 C49 C50 Ru2 -53.7(9) .
O3 Ru2 C50 C51 72.6(8) .
O5 Ru2 C50 C51 151.3(7) .
C49 Ru2 C50 C51 -129.6(11) .
C52 Ru2 C50 C51 -29.1(7) .
C47 Ru2 C50 C51 -66.6(8) .
C48 Ru2 C50 C51 -103.1(8) .
O3 Ru2 C50 C49 -157.8(6) .
O5 Ru2 C50 C49 -79.0(7) .
C51 Ru2 C50 C49 129.6(11) .
C52 Ru2 C50 C49 100.5(7) .
C47 Ru2 C50 C49 63.1(7) .
C48 Ru2 C50 C49 26.5(6) .
O3 Ru2 C50 C54 -43.2(13) .
O5 Ru2 C50 C54 35.6(13) .
C49 Ru2 C50 C54 114.6(15) .
C51 Ru2 C50 C54 -115.7(15) .
C52 Ru2 C50 C54 -144.8(14) .
C47 Ru2 C50 C54 177.7(13) .
C48 Ru2 C50 C54 141.2(13) .
C49 C50 C51 C52 1.2(16) .
C54 C50 C51 C52 177.7(11) .
Ru2 C50 C51 C52 55.0(10) .
C49 C50 C51 Ru2 -53.8(9) .
C54 C50 C51 Ru2 122.7(11) .
O3 Ru2 C51 C50 -111.7(7) .
O5 Ru2 C51 C50 -40.4(9) .
N1 Ru2 C51 C50 166.5(6) .
C49 Ru2 C51 C50 31.0(7) .
C52 Ru2 C51 C50 133.0(11) .
C47 Ru2 C51 C50 103.8(8) .
C48 Ru2 C51 C50 67.1(8) .
O3 Ru2 C51 C52 115.2(7) .
O5 Ru2 C51 C52 -173.4(5) .
N1 Ru2 C51 C52 33.5(10) .
C49 Ru2 C51 C52 -102.0(7) .
C50 Ru2 C51 C52 -133.0(11) .
C47 Ru2 C51 C52 -29.3(6) .
C48 Ru2 C51 C52 -65.9(7) .
C50 C51 C52 C47 -2.3(16) .
Ru2 C51 C52 C47 52.9(8) .
C50 C51 C52 Ru2 -55.2(10) .
C48 C47 C52 C51 1.7(14) .
C53 C47 C52 C51 -177.1(10) .
Ru2 C47 C52 C51 -52.3(9) .
C48 C47 C52 Ru2 54.0(8) .
C53 C47 C52 Ru2 -124.8(10) .
O3 Ru2 C52 C51 -69.9(7) .
N1 Ru2 C52 C51 -158.5(7) .
C49 Ru2 C52 C51 66.4(7) .
C50 Ru2 C52 C51 28.4(7) .
C47 Ru2 C52 C51 132.6(10) .
C48 Ru2 C52 C51 103.7(8) .
O3 Ru2 C52 C47 157.5(6) .
N1 Ru2 C52 C47 68.8(7) .
C49 Ru2 C52 C47 -66.2(7) .
C51 Ru2 C52 C47 -132.6(10) .
C50 Ru2 C52 C47 -104.3(7) .
C48 Ru2 C52 C47 -28.9(6) .
C51 C50 C54 C56B -116(2) .
C49 C50 C54 C56B 61(3) .
Ru2 C50 C54 C56B -27(3) .
C51 C50 C54 C56A -37(3) .
C49 C50 C54 C56A 139(2) .
Ru2 C50 C54 C56A 52(3) .
C51 C50 C54 C55 105.3(15) .
C49 C50 C54 C55 -78.4(17) .
Ru2 C50 C54 C55 -165.9(11) .

loop_
_platon_squeeze_void_nr
_platon_squeeze_void_average_x
_platon_squeeze_void_average_y
_platon_squeeze_void_average_z
_platon_squeeze_void_volume
_platon_squeeze_void_count_electrons
_platon_squeeze_void_content
1 0.000 0.000 0.000 599 268 ' '
2 0.500 0.000 0.500 599 268 ' '
3 0.977 0.057 0.715 10 3 ' '
4 0.477 0.057 0.785 10 3 ' '
5 0.500 0.500 0.000 599 268 ' '
6 1.000 0.500 0.500 599 268 ' '
7 0.700 0.106 0.174 7 2 ' '
8 0.200 0.106 0.326 7 2 ' '
9 0.847 0.191 0.673 36 11 ' '
10 0.347 0.191 0.827 36 15 ' '
11 0.288 0.151 0.677 8 2 ' '
12 0.787 0.151 0.823 8 3 ' '
13 0.847 0.309 0.173 36 11 ' '
14 0.347 0.309 0.327 36 14 ' '
15 0.288 0.348 0.177 8 2 ' '
16 0.787 0.348 0.323 8 3 ' '
17 0.700 0.394 0.674 7 2 ' '
18 0.200 0.394 0.826 7 2 ' '
19 0.977 0.442 0.215 10 3 ' '
20 0.477 0.442 0.285 10 3 ' '
21 0.523 0.557 0.715 10 3 ' '
22 0.023 0.557 0.785 10 3 ' '
23 0.800 0.606 0.174 7 2 ' '
24 0.300 0.606 0.326 7 2 ' '
25 0.653 0.691 0.673 36 12 ' '
26 0.153 0.691 0.827 36 15 ' '
27 0.212 0.651 0.677 8 2 ' '
28 0.713 0.651 0.823 8 3 ' '
29 0.653 0.809 0.173 36 11 ' '
30 0.153 0.809 0.327 36 15 ' '
31 0.212 0.848 0.177 8 2 ' '
32 0.713 0.848 0.323 8 3 ' '
33 0.800 0.894 0.674 7 2 ' '
34 0.300 0.894 0.826 7 2 ' '
35 0.523 0.942 0.215 10 3 ' '
36 0.023 0.942 0.285 10 3 ' '
